data_2105835
loop_
_publ_author_name
'Madsen, Solveig R\/ogild'
'Lock, Nina'
'Overgaard, Jacob'
'Iversen, Bo Brummerstedt'

_publ_section_title
;
 Anisotropic thermal expansion in a metal--organic framework
;
_journal_coeditor_code GW5029
_journal_issue 3
_journal_name_full 'Acta Crystallographica Section B'
_journal_page_first 595
_journal_page_last 601
_journal_paper_doi 10.1107/S2052520614003497
_journal_volume 70
_journal_year 2014
_chemical_formula_moiety 'C9 H3 Mn O6, C6 H11 N2'
_chemical_formula_sum 'C15 H14 Mn N2 O6'
_chemical_formula_weight 373.22
_chemical_name_systematic
;
 ?
;
_space_group_crystal_system orthorhombic
_space_group_IT_number 61
_space_group_name_Hall '-P 2ac 2ab'
_space_group_name_H-M_alt 'P b c a'
_symmetry_space_group_name_Hall '-P 2ac 2ab'
_symmetry_space_group_name_H-M 'P b c a'
_atom_sites_solution_hydrogens geom
_atom_sites_solution_primary direct
_atom_sites_solution_secondary difmap
_audit_creation_method
;
  Olex2 1.2
  (compiled Apr 23 2013 17:59:47, GUI svn.r4466)
;
_cell_angle_alpha 90
_cell_angle_beta 90
_cell_angle_gamma 90
_cell_formula_units_Z 8
_cell_length_a 14.6452(4)
_cell_length_b 12.3672(4)
_cell_length_c 16.6648(5)
_cell_measurement_reflns_used 2242
_cell_measurement_temperature 99.9(2)
_cell_measurement_theta_max 29.2477
_cell_measurement_theta_min 2.4394
_cell_volume 3018.33(16)
_computing_cell_refinement
;
CrysAlisPro, Agilent Technologies,
Version 1.171.35.8 (release 07-03-2011 CrysAlis171 .NET)
(compiled Mar  7 2011,18:06:32)
;
_computing_data_collection
;
CrysAlisPro, Agilent Technologies,
Version 1.171.35.8 (release 07-03-2011 CrysAlis171 .NET)
(compiled Mar  7 2011,18:06:32)
;
_computing_data_reduction
;
CrysAlisPro, Agilent Technologies,
Version 1.171.35.8 (release 07-03-2011 CrysAlis171 .NET)
(compiled Mar  7 2011,18:06:32)
;
_computing_molecular_graphics
;
O. V. Dolomanov, L. J. Bourhis, R. J. Gildea, J. A. K. Howard and H. Puschmann,
OLEX2: a complete structure solution, refinement and analysis program.
J. Appl. Cryst. (2009). 42, 339-341.
;
_computing_publication_material
;
O. V. Dolomanov, L. J. Bourhis, R. J. Gildea, J. A. K. Howard and H. Puschmann,
OLEX2: a complete structure solution, refinement and analysis program.
J. Appl. Cryst. (2009). 42, 339-341.
;
_computing_structure_refinement
;
SHELXL, G.M. Sheldrick, Acta Cryst.
(2008). A64, 112-122
;
_diffrn_ambient_temperature 99.9
_diffrn_detector_area_resol_mean 10.3590
_diffrn_measured_fraction_theta_full 1.000
_diffrn_measured_fraction_theta_max 0.875
_diffrn_measurement_device_type 'SuperNova, Single source at offset), Atlas'
_diffrn_measurement_method '\w scans'
_diffrn_radiation_type MoK\a
_diffrn_radiation_wavelength 0.71073
_diffrn_reflns_av_R_equivalents 0.0613
_diffrn_reflns_limit_h_max 18
_diffrn_reflns_limit_h_min -14
_diffrn_reflns_limit_k_max 12
_diffrn_reflns_limit_k_min -16
_diffrn_reflns_limit_l_max 22
_diffrn_reflns_limit_l_min -19
_diffrn_reflns_number 10796
_diffrn_reflns_theta_full 25.242
_diffrn_reflns_theta_max 29.312
_diffrn_reflns_theta_min 2.444
_exptl_absorpt_coefficient_mu 0.911
_exptl_absorpt_correction_T_max 1.00000
_exptl_absorpt_correction_T_min 0.97662
_exptl_absorpt_correction_type multi-scan
_exptl_absorpt_process_details
;
CrysAlisPro, Agilent Technologies,
Version 1.171.35.8 (release 07-03-2011 CrysAlis171 .NET)
(compiled Mar  7 2011,18:06:32)
Empirical absorption correction using spherical harmonics,
 implemented in SCALE3 ABSPACK scaling algorithm.
;
_exptl_crystal_colour colorless
_exptl_crystal_density_diffrn 1.643
_exptl_crystal_density_method 'not measured'
_exptl_crystal_description prism
_exptl_crystal_F_000 1528
_exptl_crystal_size_max 0.15
_exptl_crystal_size_mid 0.11
_exptl_crystal_size_min 0.07
_refine_diff_density_max 0.571
_refine_diff_density_min -0.571
_refine_ls_extinction_method none
_refine_ls_goodness_of_fit_ref 1.066
_refine_ls_hydrogen_treatment constr
_refine_ls_matrix_type full
_refine_ls_number_parameters 254
_refine_ls_number_reflns 3611
_refine_ls_number_restraints 308
_refine_ls_restrained_S_all 1.029
_refine_ls_R_factor_all 0.0969
_refine_ls_R_factor_gt 0.0545
_refine_ls_shift/su_max 0.001
_refine_ls_shift/su_mean 0.000
_refine_ls_structure_factor_coef Fsqd
_refine_ls_weighting_details 'w=1/[\s^2^(Fo^2^)+(0.0362P)^2^+0.9870P] where P=(Fo^2^+2Fc^2^)/3'
_refine_ls_weighting_scheme calc
_refine_ls_wR_factor_gt 0.0977
_refine_ls_wR_factor_ref 0.1173
_reflns_number_gt 2412
_reflns_number_total 3611
_reflns_threshold_expression 'I > 2\s(I)'
_cod_data_source_file gw5029sup1.cif
_cod_data_source_block c100k
_cod_database_code 2105835
_cod_database_fobs_code 2105835
_shelx_space_group_comment
;
The symmetry employed for this shelxl refinement is uniquely defined
by the following loop, which should always be used as a source of
symmetry information in preference to the above space-group names.
They are only intended as comments.
;
_shelxl_version_number .2013

loop_
_space_group_symop_operation_xyz
'x, y, z'
'-x+1/2, -y, z+1/2'
'x+1/2, -y+1/2, -z'
'-x, y+1/2, -z+1/2'
'-x, -y, -z'
'x-1/2, y, -z-1/2'
'-x-1/2, y-1/2, z'
'x, -y-1/2, z-1/2'

loop_
_atom_site_type_symbol
_atom_site_label
_atom_site_fract_x
_atom_site_fract_y
_atom_site_fract_z
_atom_site_U_iso_or_equiv
_atom_site_adp_type
_atom_site_calc_flag
_atom_site_occupancy
_atom_site_disorder_assembly
_atom_site_disorder_group
O O4 0.67534(15) 0.48793(17) 0.70085(13) 0.0211(5) Uani d 1 . .
O O5 0.70950(15) 0.47909(18) 0.48389(14) 0.0249(6) Uani d 1 . .
O O3 0.59521(15) 0.34538(17) 0.66611(13) 0.0237(5) Uani d 1 . .
O O6 0.69875(15) 0.63023(17) 0.55109(13) 0.0239(5) Uani d 1 . .
C C9 0.7314(2) 0.5737(3) 0.49452(18) 0.0158(6) Uani d 1 . .
C C8 0.63842(19) 0.3976(2) 0.71656(18) 0.0145(6) Uani d 1 . .
C C3 0.6427(2) 0.3582(2) 0.80239(18) 0.0160(7) Uani d 1 . .
O O2 0.49864(14) 0.57963(16) 0.62623(12) 0.0169(5) Uani d 1 . .
N N1A 0.370(4) 0.268(3) 0.701(2) 0.041(11) Uiso d 0.179(6) A -2
C C11 0.3976(3) 0.3836(5) 0.7212(4) 0.0303(11) Uani d 0.821(6) A 1
H H11 0.4214 0.4322 0.6823 0.036 Uiso calc 0.821(6) A 1
C C10 0.3927(5) 0.2209(6) 0.6330(4) 0.0450(15) Uani d 0.821(6) A 1
H H10D 0.3333 0.1969 0.6126 0.067 Uiso calc 0.821(6) A 1
H H10E 0.4316 0.1579 0.6427 0.067 Uiso calc 0.821(6) A 1
H H10F 0.4218 0.2682 0.5934 0.067 Uiso calc 0.821(6) A 1
C C12 0.3436(7) 0.2363(7) 0.7774(5) 0.0379(18) Uani d 0.821(6) A 1
H H12 0.3231 0.1642 0.7851 0.046 Uiso calc 0.821(6) A 1
C C13 0.3433(3) 0.3161(4) 0.8317(3) 0.0378(13) Uani d 0.821(6) A 1
H H13 0.3230 0.3102 0.8857 0.045 Uiso calc 0.821(6) A 1
C C14 0.3891(3) 0.5158(4) 0.8330(3) 0.0416(13) Uani d 0.821(6) A 1
H H14C 0.3283 0.5480 0.8431 0.050 Uiso calc 0.821(6) A 1
H H14D 0.4228 0.5644 0.7963 0.050 Uiso calc 0.821(6) A 1
C C15 0.4400(4) 0.5063(5) 0.9105(3) 0.0529(16) Uani d 0.821(6) A 1
H H15D 0.4995 0.4726 0.9007 0.079 Uiso calc 0.821(6) A 1
H H15E 0.4049 0.4616 0.9480 0.079 Uiso calc 0.821(6) A 1
H H15F 0.4489 0.5784 0.9335 0.079 Uiso calc 0.821(6) A 1
Mn Mn1 0.60517(3) 0.48140(4) 0.57834(3) 0.01355(15) Uani d 1 . .
C C7 0.4630(2) 0.6366(2) 0.57131(18) 0.0141(6) Uani d 1 . .
C C6 0.3478(2) 0.7816(2) 0.54075(18) 0.0169(7) Uani d 1 . .
H H6 0.3442 0.7554 0.4873 0.020 Uiso calc 1 . .
C C1 0.4037(2) 0.7297(2) 0.59605(18) 0.0149(7) Uani d 1 . .
C C5 0.7030(2) 0.3719(2) 0.93676(18) 0.0161(7) Uani d 1 . .
C C2 0.5933(2) 0.2670(2) 0.82546(18) 0.0155(7) Uani d 1 . .
H H2 0.5571 0.2299 0.7870 0.019 Uiso calc 1 . .
C C4 0.6959(2) 0.4119(2) 0.85911(18) 0.0169(7) Uani d 1 . .
H H4 0.7274 0.4761 0.8446 0.020 Uiso calc 1 . .
O O1 0.52298(14) 0.37976(16) 0.50259(12) 0.0171(5) Uani d 1 . .
N N2A 0.3647(15) 0.3603(19) 0.8094(11) 0.031(6) Uiso d 0.179(6) A -2
C C12A 0.4020(18) 0.3697(18) 0.6809(14) 0.033(6) Uiso d 0.179(6) A -2
H H12A 0.4223 0.3943 0.6299 0.039 Uiso calc 0.179(6) A -2
C C13A 0.3978(19) 0.4266(19) 0.7499(15) 0.034(7) Uiso d 0.179(6) A -2
H H13A 0.4148 0.5002 0.7564 0.041 Uiso calc 0.179(6) A -2
C C14A 0.3395(19) 0.378(3) 0.8925(13) 0.071(9) Uiso d 0.179(6) A -2
H H14A 0.3060 0.3142 0.9124 0.085 Uiso calc 0.179(6) A -2
H H14B 0.2973 0.4409 0.8951 0.085 Uiso calc 0.179(6) A -2
C C15A 0.418(3) 0.399(4) 0.946(2) 0.15(2) Uiso d 0.179(6) A -2
H H15A 0.4742 0.3714 0.9215 0.231 Uiso calc 0.179(6) A -2
H H15B 0.4082 0.3632 0.9978 0.231 Uiso calc 0.179(6) A -2
H H15C 0.4245 0.4774 0.9550 0.231 Uiso calc 0.179(6) A -2
N N1 0.3798(7) 0.2800(6) 0.7077(5) 0.0335(17) Uani d 0.821(6) A 1
N N2 0.3780(3) 0.4101(4) 0.7954(3) 0.0330(11) Uani d 0.821(6) A 1
C C10A 0.374(3) 0.185(3) 0.637(3) 0.089(19) Uiso d 0.179(6) A -2
H H10A 0.3587 0.2185 0.5852 0.133 Uiso calc 0.179(6) A -2
H H10B 0.3303 0.1278 0.6490 0.133 Uiso calc 0.179(6) A -2
H H10C 0.4358 0.1549 0.6342 0.133 Uiso calc 0.179(6) A -2
C C11A 0.354(3) 0.260(2) 0.7805(19) 0.033(10) Uiso d 0.179(6) A -2
H H11A 0.3392 0.1963 0.8098 0.040 Uiso calc 0.179(6) A -2

loop_
_atom_site_aniso_label
_atom_site_aniso_U_11
_atom_site_aniso_U_22
_atom_site_aniso_U_33
_atom_site_aniso_U_12
_atom_site_aniso_U_13
_atom_site_aniso_U_23
O4 0.0243(12) 0.0215(12) 0.0176(11) -0.0047(10) -0.0031(10) 0.0057(9)
O5 0.0307(13) 0.0214(12) 0.0226(12) -0.0060(10) 0.0113(11) -0.0027(10)
O3 0.0365(14) 0.0188(12) 0.0158(11) -0.0045(10) -0.0016(11) 0.0026(9)
O6 0.0294(13) 0.0228(13) 0.0194(12) -0.0049(10) 0.0096(11) -0.0010(10)
C9 0.0119(15) 0.0257(17) 0.0099(14) 0.0027(12) -0.0031(12) 0.0023(13)
C8 0.0095(15) 0.0161(16) 0.0180(15) 0.0006(12) 0.0000(13) 0.0075(12)
C3 0.0153(16) 0.0164(16) 0.0163(14) 0.0012(12) 0.0004(13) 0.0010(12)
O2 0.0198(11) 0.0153(11) 0.0157(11) 0.0034(9) -0.0020(9) 0.0006(9)
C11 0.014(2) 0.032(3) 0.045(3) 0.0007(19) -0.001(2) 0.020(2)
C10 0.030(3) 0.047(4) 0.058(3) 0.004(3) -0.004(3) 0.013(3)
C12 0.023(3) 0.029(3) 0.062(4) 0.004(3) 0.000(2) 0.025(2)
C13 0.027(3) 0.033(3) 0.054(3) -0.001(2) 0.001(2) 0.029(2)
C14 0.024(3) 0.034(3) 0.066(3) -0.0013(19) 0.007(2) 0.007(2)
C15 0.038(3) 0.061(4) 0.060(3) 0.004(3) 0.012(3) -0.007(3)
Mn1 0.0164(3) 0.0129(3) 0.0113(2) 0.00004(19) 0.0006(2) 0.00046(19)
C7 0.0116(15) 0.0151(16) 0.0157(15) -0.0036(11) -0.0022(13) -0.0012(13)
C6 0.0189(16) 0.0177(17) 0.0140(15) -0.0011(13) 0.0000(14) -0.0004(13)
C1 0.0153(16) 0.0141(16) 0.0154(15) 0.0014(12) -0.0028(13) -0.0013(12)
C5 0.0149(16) 0.0182(17) 0.0152(15) -0.0009(13) -0.0002(13) -0.0025(13)
C2 0.0168(16) 0.0165(16) 0.0133(15) 0.0002(12) -0.0020(14) -0.0028(13)
C4 0.0166(16) 0.0145(16) 0.0196(15) -0.0001(12) 0.0002(13) 0.0015(13)
O1 0.0193(12) 0.0171(12) 0.0149(11) 0.0010(9) 0.0003(10) -0.0015(9)
N1 0.016(3) 0.031(3) 0.054(3) 0.002(2) -0.006(2) 0.0183(19)
N2 0.018(2) 0.028(2) 0.052(3) -0.0014(16) 0.0054(18) 0.0208(18)

loop_
_atom_type_symbol
_atom_type_description
_atom_type_scat_dispersion_real
_atom_type_scat_dispersion_imag
_atom_type_scat_source
C C 0.0033 0.0016 'Int Tables Vol C Tables 4.2.6.8 and 6.1.1.4'
H H 0.0000 0.0000 'Int Tables Vol C Tables 4.2.6.8 and 6.1.1.4'
N N 0.0061 0.0033 'Int Tables Vol C Tables 4.2.6.8 and 6.1.1.4'
O O 0.0106 0.0060 'Int Tables Vol C Tables 4.2.6.8 and 6.1.1.4'
Mn Mn 0.3368 0.7283 'Int Tables Vol C Tables 4.2.6.8 and 6.1.1.4'

loop_
_geom_angle_atom_site_label_1
_geom_angle_atom_site_label_2
_geom_angle_atom_site_label_3
_geom_angle_site_symmetry_1
_geom_angle_site_symmetry_3
_geom_angle
C8 O4 Mn1 . . 87.80(18)
C9 O5 Mn1 . . 93.80(19)
C8 O3 Mn1 . . 91.08(18)
C9 O6 Mn1 . . 86.08(18)
O5 C9 O6 . . 122.3(3)
O5 C9 Mn1 . . 57.93(16)
O5 C9 C5 . 2_664 119.8(3)
O6 C9 Mn1 . . 64.61(16)
O6 C9 C5 . 2_664 117.8(3)
C5 C9 Mn1 2_664 . 172.8(2)
O4 C8 C3 . . 117.4(3)
O4 C8 Mn1 . . 62.67(15)
O3 C8 O4 . . 122.6(3)
O3 C8 C3 . . 119.8(3)
O3 C8 Mn1 . . 60.26(16)
C3 C8 Mn1 . . 169.9(2)
C2 C3 C8 . . 120.0(3)
C4 C3 C8 . . 120.8(3)
C4 C3 C2 . . 119.2(3)
C7 O2 Mn1 . . 110.32(18)
C12A N1A C10A . . 117(3)
C11A N1A C12A . . 111(3)
C11A N1A C10A . . 131(3)
N2 C11 N1 . . 111.0(5)
C13 C12 N1 . . 106.3(7)
C12 C13 N2 . . 108.5(6)
N2 C14 C15 . . 110.9(4)
O4 Mn1 O6 . . 83.24(8)
O4 Mn1 C9 . . 98.36(9)
O4 Mn1 C8 . . 29.53(8)
O5 Mn1 O4 . . 109.15(9)
O5 Mn1 O3 . . 120.36(9)
O5 Mn1 O6 . . 57.52(8)
O5 Mn1 C9 . . 28.27(9)
O5 Mn1 C8 . . 120.36(9)
O3 Mn1 O4 . . 58.09(8)
O3 Mn1 O6 . . 139.27(8)
O3 Mn1 C9 . . 137.19(9)
O3 Mn1 C8 . . 28.67(8)
O6 Mn1 C9 . . 29.31(8)
O6 Mn1 C8 . . 112.34(9)
C8 Mn1 C9 . . 121.79(9)
O2 Mn1 O4 . . 88.54(8)
O2 Mn1 O5 . . 141.77(8)
O2 Mn1 O3 . . 97.82(8)
O2 Mn1 O6 . . 93.04(8)
O2 Mn1 C9 . . 118.32(9)
O2 Mn1 C8 . . 91.89(9)
O2 Mn1 O1 . . 98.23(8)
O1 Mn1 O4 . . 142.78(8)
O1 Mn1 O5 . . 87.77(8)
O1 Mn1 O3 . . 84.70(8)
O1 Mn1 O6 . . 132.38(8)
O1 Mn1 C9 . . 109.98(9)
O1 Mn1 C8 . . 113.33(9)
O2 C7 C1 . . 117.8(3)
O1 C7 O2 5_666 . 123.2(3)
O1 C7 C1 5_666 . 118.9(3)
C1 C6 C5 . 4_656 120.4(3)
C6 C1 C7 . . 120.9(3)
C2 C1 C7 4_656 . 119.7(3)
C2 C1 C6 4_656 . 119.3(3)
C6 C5 C9 4_646 2_665 121.5(3)
C4 C5 C9 . 2_665 118.7(3)
C4 C5 C6 . 4_646 119.7(3)
C1 C2 C3 4_646 . 120.8(3)
C5 C4 C3 . . 120.3(3)
C7 O1 Mn1 5_666 . 125.05(19)
C13A N2A C14A . . 133(2)
C11A N2A C13A . . 110(2)
C11A N2A C14A . . 117(3)
C13A C12A N1A . . 105(2)
C12A C13A N2A . . 109(2)
N2A C14A C15A . . 114(3)
C11 N1 C10 . . 127.2(6)
C11 N1 C12 . . 108.0(7)
C12 N1 C10 . . 124.8(7)
C11 N2 C13 . . 106.2(5)
C11 N2 C14 . . 127.2(5)
C13 N2 C14 . . 126.6(5)
N2A C11A N1A . . 105(2)

loop_
_geom_bond_atom_site_label_1
_geom_bond_atom_site_label_2
_geom_bond_site_symmetry_2
_geom_bond_distance
O4 C8 . 1.269(3)
O4 Mn1 . 2.287(2)
O5 C9 . 1.226(4)
O5 Mn1 . 2.194(2)
O3 C8 . 1.234(4)
O3 Mn1 . 2.234(2)
O6 C9 . 1.267(4)
O6 Mn1 . 2.339(2)
C9 Mn1 . 2.583(3)
C9 C5 2_664 1.517(4)
C8 C3 . 1.512(4)
C8 Mn1 . 2.572(3)
C3 C2 . 1.394(4)
C3 C4 . 1.393(4)
O2 Mn1 . 2.132(2)
O2 C7 . 1.267(3)
N1A C12A . 1.378(19)
N1A C10A . 1.47(2)
N1A C11A . 1.36(2)
C11 N1 . 1.327(9)
C11 N2 . 1.310(7)
C10 N1 . 1.456(8)
C12 C13 . 1.339(9)
C12 N1 . 1.386(7)
C13 N2 . 1.406(6)
C14 C15 . 1.495(7)
C14 N2 . 1.459(6)
Mn1 O1 . 2.150(2)
C7 C1 . 1.500(4)
C7 O1 5_666 1.265(3)
C6 C1 . 1.390(4)
C6 C5 4_656 1.393(4)
C1 C2 4_656 1.388(4)
C5 C9 2_665 1.517(4)
C5 C6 4_646 1.393(4)
C5 C4 . 1.389(4)
C2 C1 4_646 1.388(4)
O1 C7 5_666 1.264(3)
N2A C13A . 1.374(18)
N2A C14A . 1.451(18)
N2A C11A . 1.342(19)
C12A C13A . 1.350(13)
C14A C15A . 1.485(19)
